data_4507164
loop_
_publ_author_name
'Vilela, S\'ergio M. F.'
'Mendes, Ricardo F.'
'Silva, Patr\'icia'
'Fernandes, Jos\'e A.'
'Tom\'e, Jo\~ao P. C.'
'Paz, Filipe A. Almeida'

_publ_section_title
;
 Structural Diversity of Lanthanum--Organic Frameworks Based on
 1,4-Phenylenebis(methylene)diphosphonic Acid
;
_journal_issue 2
_journal_name_full 'Crystal Growth &amp; Design'
_journal_page_first 543
_journal_paper_doi 10.1021/cg301112k
_journal_volume 13
_journal_year 2013
_chemical_formula_moiety 'C16 H23 La O13 P4'
_chemical_formula_sum 'C16 H23 La O13 P4'
_chemical_formula_weight 686.13
_chemical_name_systematic
; 
 ? 
;
_space_group_IT_number 13
_symmetry_cell_setting monoclinic
_symmetry_space_group_name_Hall '-P 2yac'
_symmetry_space_group_name_H-M 'P 1 2/n 1'
_atom_sites_solution_hydrogens geom
_atom_sites_solution_primary direct
_atom_sites_solution_secondary difmap
_audit_creation_date '19 July 2012'
_audit_creation_method 'SHELXL-97, manual editing plus enCIFer'
_cell_angle_alpha 90.00
_cell_angle_beta 94.384(16)
_cell_angle_gamma 90.00
_cell_formula_units_Z 2
_cell_length_a 5.717(2)
_cell_length_b 8.694(3)
_cell_length_c 22.649(8)
_cell_measurement_reflns_used 2019
_cell_measurement_temperature 150(2)
_cell_measurement_theta_max 25.34
_cell_measurement_theta_min 3.58
_cell_volume 1122.4(7)
_computing_cell_refinement 'APEX2 (Bruker, 2006)'
_computing_data_collection 'APEX2 (Bruker, 2006)'
_computing_data_reduction 'SAINT+ (Bruker, 2005)'
_computing_molecular_graphics 'DIAMOND (Brandenburg, 2009)'
_computing_publication_material 'SHELXTL (Sheldrick, 2008)'
_computing_structure_refinement 'SHELXTL (Sheldrick, 2008)'
_computing_structure_solution 'SHELXTL (Sheldrick, 2008)'
_diffrn_ambient_temperature 150(2)
_diffrn_measured_fraction_theta_full 0.977
_diffrn_measured_fraction_theta_max 0.977
_diffrn_measurement_device_type 'Bruker X8 Kappa CCD APEX II'
_diffrn_measurement_method '\w / \f scans'
_diffrn_radiation_monochromator graphite
_diffrn_radiation_source 'fine-focus sealed tube'
_diffrn_radiation_type MoK\a
_diffrn_radiation_wavelength 0.71073
_diffrn_reflns_av_R_equivalents 0.1212
_diffrn_reflns_av_sigmaI/netI 0.1049
_diffrn_reflns_limit_h_max 6
_diffrn_reflns_limit_h_min -6
_diffrn_reflns_limit_k_max 10
_diffrn_reflns_limit_k_min -10
_diffrn_reflns_limit_l_max 26
_diffrn_reflns_limit_l_min -27
_diffrn_reflns_number 11489
_diffrn_reflns_theta_full 25.34
_diffrn_reflns_theta_max 25.34
_diffrn_reflns_theta_min 3.58
_diffrn_standards_number 0
_exptl_absorpt_coefficient_mu 2.256
_exptl_absorpt_correction_T_max 0.9563
_exptl_absorpt_correction_T_min 0.8765
_exptl_absorpt_correction_type multi-scan
_exptl_absorpt_process_details
; 
  SADABS (Sheldrick, 1997) 
;
_exptl_crystal_colour Colourless
_exptl_crystal_density_diffrn 2.030
_exptl_crystal_density_method 'not measured'
_exptl_crystal_description Plate
_exptl_crystal_F_000 680
_exptl_crystal_size_max 0.06
_exptl_crystal_size_mid 0.06
_exptl_crystal_size_min 0.02
_refine_diff_density_max 5.839
_refine_diff_density_min -3.728
_refine_diff_density_rms 0.384
_refine_ls_extinction_method none
_refine_ls_goodness_of_fit_ref 1.288
_refine_ls_hydrogen_treatment constr
_refine_ls_matrix_type full
_refine_ls_number_parameters 159
_refine_ls_number_reflns 2019
_refine_ls_number_restraints 90
_refine_ls_restrained_S_all 1.265
_refine_ls_R_factor_all 0.1684
_refine_ls_R_factor_gt 0.1443
_refine_ls_shift/su_max 0.000
_refine_ls_shift/su_mean 0.000
_refine_ls_structure_factor_coef Fsqd
_refine_ls_weighting_details 'calc w=1/[\s^2^(Fo^2^)+(0.0000P)^2^+156.2170P] where P=(Fo^2^+2Fc^2^)/3'
_refine_ls_weighting_scheme calc
_refine_ls_wR_factor_gt 0.3267
_refine_ls_wR_factor_ref 0.3368
_reflns_number_gt 1630
_reflns_number_total 2019
_reflns_threshold_expression I>2sigma(I)
_cod_data_source_file cg301112k_si_002.cif
_cod_data_source_block Compound-3
_cod_depositor_comments
;
The following automatic conversions were performed:

'_symmetry_cell_setting' value 'Monoclinic' changed to 'monoclinic'
according to /home/saulius/struct/CIF-dictionaries/cif_core.dic
dictionary named 'cif_core.dic' version 2.4.2 from
2011-04-26.

'_exptl_absorpt_correction_type' value 'Multi-scan'
changed to 'multi-scan' according to
/home/saulius/struct/CIF-dictionaries/cif_core.dic dictionary named
'cif_core.dic' version 2.4.2 from 2011-04-26.

Automatic conversion script
Id: cif_fix_values 1891 2012-01-12 08:04:46Z andrius 
;
_cod_original_cell_volume 1122.6(7)
_cod_original_sg_symbol_H-M 'P 2/n'
_cod_database_code 4507164

loop_
_symmetry_equiv_pos_as_xyz
'x, y, z'
'-x+1/2, y, -z+1/2'
'-x, -y, -z'
'x-1/2, -y, z-1/2'

loop_
_atom_site_label
_atom_site_type_symbol
_atom_site_fract_x
_atom_site_fract_y
_atom_site_fract_z
_atom_site_U_iso_or_equiv
_atom_site_adp_type
_atom_site_occupancy
_atom_site_symmetry_multiplicity
_atom_site_calc_flag
_atom_site_refinement_flags
La1 La 0.2500 0.2398(2) 0.2500 0.0123(6) Uani 1 2 d S
O1 O 0.437(3) 0.023(2) 0.3023(8) 0.026(4) Uani 1 1 d U
O2 O 0.834(3) -0.0551(19) 0.3469(8) 0.022(4) Uani 1 1 d U
O3 O 0.596(4) -0.253(3) 0.2861(9) 0.044(5) Uani 1 1 d U
O4 O -0.045(3) 0.2311(18) 0.3236(7) 0.017(3) Uani 1 1 d U
O5 O -0.090(3) 0.515(2) 0.3534(8) 0.026(4) Uani 1 1 d U
O6 O -0.453(3) 0.362(2) 0.3158(8) 0.026(4) Uani 1 1 d U
C1 C 0.463(5) -0.186(3) 0.3921(12) 0.028(6) Uani 1 1 d U
H1A H 0.2941 -0.2073 0.3827 0.034 Uiso 1 1 calc R
H1B H 0.5413 -0.2865 0.4004 0.034 Uiso 1 1 calc R
C2 C 0.300(5) 0.006(3) 0.4618(12) 0.022(6) Uani 1 1 d U
H2 H 0.1627 0.0133 0.4354 0.027 Uiso 1 1 calc R
C3 C 0.489(5) -0.091(3) 0.4474(12) 0.024(6) Uani 1 1 d U
C4 C 0.686(5) -0.090(3) 0.4870(11) 0.025(6) Uani 1 1 d U
H4 H 0.8176 -0.1494 0.4780 0.030 Uiso 1 1 calc R
C5 C -0.239(5) 0.297(3) 0.4249(11) 0.021(6) Uani 1 1 d U
H5A H -0.3150 0.1946 0.4249 0.025 Uiso 1 1 calc R
H5B H -0.0780 0.2845 0.4439 0.025 Uiso 1 1 calc R
C6 C -0.603(4) 0.448(3) 0.4458(11) 0.017(5) Uani 1 1 d U
H6 H -0.6771 0.4128 0.4094 0.020 Uiso 1 1 calc R
C7 C -0.372(4) 0.403(3) 0.4632(11) 0.017(5) Uani 1 1 d U
C8 C -0.270(5) 0.451(3) 0.5163(12) 0.025(6) Uani 1 1 d U
H8 H -0.1154 0.4179 0.5288 0.030 Uiso 1 1 calc R
P1 P 0.5795(12) -0.1038(9) 0.3279(3) 0.0224(16) Uani 1 1 d .
P2 P -0.2154(11) 0.3525(8) 0.3497(3) 0.0179(14) Uani 1 1 d .
O1W O 0.194(6) 0.553(4) 0.2673(14) 0.017(7) Uani 0.50 1 d PU

loop_
_atom_site_aniso_label
_atom_site_aniso_U_11
_atom_site_aniso_U_22
_atom_site_aniso_U_33
_atom_site_aniso_U_23
_atom_site_aniso_U_13
_atom_site_aniso_U_12
La1 0.0073(9) 0.0143(9) 0.0163(10) 0.000 0.0073(7) 0.000
O1 0.021(7) 0.031(7) 0.025(7) 0.018(6) 0.003(6) -0.003(6)
O2 0.011(7) 0.021(7) 0.033(8) 0.003(6) -0.001(6) -0.009(6)
O3 0.048(8) 0.044(8) 0.043(8) -0.009(8) 0.017(7) -0.013(8)
O4 0.014(6) 0.010(6) 0.026(7) 0.000(6) 0.005(6) 0.009(6)
O5 0.018(7) 0.028(7) 0.034(8) 0.003(6) 0.008(7) 0.005(6)
O6 0.020(7) 0.032(7) 0.024(7) -0.003(6) 0.003(6) 0.000(6)
C1 0.027(10) 0.032(9) 0.026(9) 0.005(8) 0.006(8) -0.001(8)
C2 0.019(9) 0.028(9) 0.020(9) 0.002(7) 0.003(8) -0.007(8)
C3 0.020(9) 0.028(9) 0.022(9) 0.002(7) 0.002(8) 0.006(8)
C4 0.027(9) 0.026(9) 0.022(9) 0.002(7) 0.007(8) 0.003(8)
C5 0.021(9) 0.022(9) 0.020(9) -0.001(7) 0.006(7) 0.001(7)
C6 0.014(9) 0.024(8) 0.013(8) 0.003(7) 0.004(7) 0.005(7)
C7 0.019(9) 0.018(8) 0.016(8) -0.002(7) 0.008(7) -0.001(7)
C8 0.023(9) 0.030(9) 0.022(9) 0.005(7) 0.012(8) 0.002(8)
P1 0.009(3) 0.043(4) 0.016(3) 0.001(3) 0.004(3) -0.003(3)
P2 0.007(3) 0.027(3) 0.021(3) 0.000(3) 0.008(3) -0.001(3)
O1W 0.015(11) 0.016(10) 0.022(11) -0.001(8) 0.006(8) 0.000(8)

loop_
_atom_type_symbol
_atom_type_description
_atom_type_scat_dispersion_real
_atom_type_scat_dispersion_imag
_atom_type_scat_source
C C 0.0033 0.0016 'International Tables Vol C Tables 4.2.6.8 and 6.1.1.4'
H H 0.0000 0.0000 'International Tables Vol C Tables 4.2.6.8 and 6.1.1.4'
O O 0.0106 0.0060 'International Tables Vol C Tables 4.2.6.8 and 6.1.1.4'
P P 0.1023 0.0942 'International Tables Vol C Tables 4.2.6.8 and 6.1.1.4'
La La -0.2871 2.4523 'International Tables Vol C Tables 4.2.6.8 and 6.1.1.4'

loop_
_geom_angle_atom_site_label_1
_geom_angle_atom_site_label_2
_geom_angle_atom_site_label_3
_geom_angle
_geom_angle_site_symmetry_1
_geom_angle_site_symmetry_3
O6 La1 O6 127.8(9) 2_455 1_655
O6 La1 O1 77.2(6) 2_455 2
O6 La1 O1 154.6(6) 1_655 2
O6 La1 O1 154.6(6) 2_455 .
O6 La1 O1 77.2(6) 1_655 .
O1 La1 O1 78.3(9) 2 .
O6 La1 O4 86.9(6) 2_455 .
O6 La1 O4 94.6(6) 1_655 .
O1 La1 O4 90.4(6) 2 .
O1 La1 O4 86.8(6) . .
O6 La1 O4 94.6(6) 2_455 2
O6 La1 O4 86.9(6) 1_655 2
O1 La1 O4 86.8(6) 2 2
O1 La1 O4 90.4(6) . 2
O4 La1 O4 176.5(7) . 2
O6 La1 O1W 64.7(8) 2_455 .
O6 La1 O1W 64.1(8) 1_655 .
O1 La1 O1W 141.2(8) 2 .
O1 La1 O1W 138.1(8) . .
O4 La1 O1W 80.9(7) . .
O4 La1 O1W 102.6(8) 2 .
O6 La1 O1W 64.1(8) 2_455 2
O6 La1 O1W 64.7(8) 1_655 2
O1 La1 O1W 138.1(8) 2 2
O1 La1 O1W 141.2(8) . 2
O4 La1 O1W 102.6(8) . 2
O4 La1 O1W 80.9(7) 2 2
O1W La1 O1W 21.7(13) . 2
P1 O1 La1 171.1(12) . .
P2 O4 La1 134.9(9) . .
P2 O6 La1 148.3(11) . 1_455
C3 C1 P1 116(2) . .
C3 C1 H1A 108.3 . .
P1 C1 H1A 108.3 . .
C3 C1 H1B 108.3 . .
P1 C1 H1B 108.3 . .
H1A C1 H1B 107.4 . .
C4 C2 C3 121(2) 3_656 .
C4 C2 H2 119.7 3_656 .
C3 C2 H2 119.7 . .
C4 C3 C2 116(2) . .
C4 C3 C1 125(2) . .
C2 C3 C1 119(2) . .
C2 C4 C3 123(3) 3_656 .
C2 C4 H4 118.4 3_656 .
C3 C4 H4 118.4 . .
C7 C5 P2 117.3(17) . .
C7 C5 H5A 108.0 . .
P2 C5 H5A 108.0 . .
C7 C5 H5B 108.0 . .
P2 C5 H5B 108.0 . .
H5A C5 H5B 107.2 . .
C7 C6 C8 120(2) . 3_466
C7 C6 H6 119.9 . .
C8 C6 H6 119.9 3_466 .
C8 C7 C6 120(2) . .
C8 C7 C5 119(2) . .
C6 C7 C5 121(2) . .
C7 C8 C6 120(2) . 3_466
C7 C8 H8 119.9 . .
C6 C8 H8 119.9 3_466 .
O1 P1 O2 112.8(11) . .
O1 P1 O3 115.4(12) . .
O2 P1 O3 106.7(11) . .
O1 P1 C1 113.1(12) . .
O2 P1 C1 106.5(12) . .
O3 P1 C1 101.3(12) . .
O6 P2 O4 113.8(10) . .
O6 P2 O5 111.3(10) . .
O4 P2 O5 109.1(10) . .
O6 P2 C5 111.6(12) . .
O4 P2 C5 105.6(10) . .
O5 P2 C5 105.0(11) . .
O1W O1W La1 79.1(7) 2 .

loop_
_geom_bond_atom_site_label_1
_geom_bond_atom_site_label_2
_geom_bond_distance
_geom_bond_site_symmetry_2
La1 O6 2.417(18) 2_455
La1 O6 2.417(18) 1_655
La1 O1 2.429(17) 2
La1 O1 2.429(17) .
La1 O4 2.462(16) .
La1 O4 2.462(16) 2
La1 O1W 2.78(3) .
La1 O1W 2.78(3) 2
O1 P1 1.465(19) .
O2 P1 1.544(18) .
O3 P1 1.61(2) .
O4 P2 1.581(16) .
O5 P2 1.585(19) .
O6 P2 1.512(19) .
O6 La1 2.417(18) 1_455
C1 C3 1.50(4) .
C1 P1 1.80(3) .
C1 H1A 0.9900 .
C1 H1B 0.9900 .
C2 C4 1.36(4) 3_656
C2 C3 1.43(4) .
C2 H2 0.9500 .
C3 C4 1.39(4) .
C4 C2 1.36(4) 3_656
C4 H4 0.9500 .
C5 C7 1.51(3) .
C5 P2 1.79(2) .
C5 H5A 0.9900 .
C5 H5B 0.9900 .
C6 C7 1.41(4) .
C6 C8 1.46(4) 3_466
C6 H6 0.9500 .
C7 C8 1.36(4) .
C8 C6 1.46(4) 3_466
C8 H8 0.9500 .
O1W O1W 1.05(6) 2

loop_
_geom_torsion_atom_site_label_1
_geom_torsion_atom_site_label_2
_geom_torsion_atom_site_label_3
_geom_torsion_atom_site_label_4
_geom_torsion
_geom_torsion_site_symmetry_1
_geom_torsion_site_symmetry_4
O6 La1 O4 P2 -50.7(13) 2_455 .
O6 La1 O4 P2 77.1(13) 1_655 .
O1 La1 O4 P2 -127.8(13) 2 .
O1W La1 O4 P2 14.2(13) . .
O1W La1 O4 P2 12.0(14) 2 .
C4 C2 C3 C4 -3(4) 3_656 .
C4 C2 C3 C1 177(2) 3_656 .
P1 C1 C3 C4 -85(3) . .
P1 C1 C3 C2 95(3) . .
C2 C3 C4 C2 3(4) . 3_656
C1 C3 C4 C2 -177(3) . 3_656
C8 C6 C7 C8 2(4) 3_466 .
C8 C6 C7 C5 179(2) 3_466 .
P2 C5 C7 C8 -128(2) . .
P2 C5 C7 C6 55(3) . .
C6 C7 C8 C6 -2(4) . 3_466
C5 C7 C8 C6 -179(2) . 3_466
C3 C1 P1 O1 -73(2) . .
C3 C1 P1 O2 51(2) . .
C3 C1 P1 O3 163(2) . .
La1 O6 P2 O4 23(3) 1_455 .
La1 O6 P2 O5 147(2) 1_455 .
La1 O6 P2 C5 -97(2) 1_455 .
La1 O4 P2 O6 90.6(14) . .
La1 O4 P2 O5 -34.3(15) . .
La1 O4 P2 C5 -146.6(13) . .
C7 C5 P2 O6 -62(2) . .
C7 C5 P2 O4 173.6(18) . .
C7 C5 P2 O5 58(2) . .
O6 La1 O1W O1W -83(4) 2_455 2
O6 La1 O1W O1W 86(4) 1_655 2
O1 La1 O1W O1W -95(4) 2 2
O1 La1 O1W O1W 111(3) . 2
O4 La1 O1W O1W -174(4) . 2
O4 La1 O1W O1W 6(4) 2 2
